data_8105295
loop_
_publ_author_name
'Li, Zhuang-Yu'
'Liu, E.'
'Liu, Xiao-Jing'
'Jian, Fang-Fang'
'Liang, Tong-ling'

_publ_section_title
;
 Crystal structure of
 bis(N,2-bis(4-ethoxybenzylidene)hydrazine-1-carbohydrazonothioato-\k2
 N,S)nickel(II) --- N,N-dimethylformamide (1/2), C44H56N10S2O6Ni
;
_journal_issue 4
_journal_name_full 'Zeitschrift f\"ur Kristallographie - New Crystal Structures'
_journal_page_first 811
_journal_page_last 813
_journal_paper_doi 10.1515/ncrs-2020-0025
_journal_volume 235
_journal_year 2020
_chemical_formula_moiety 'C38 H42 N8 Ni O4 S2, 2(C3 H7 N O)'
_chemical_formula_sum 'C44 H56 N10 Ni O6 S2'
_chemical_formula_weight 943.82
_space_group_crystal_system triclinic
_space_group_IT_number 2
_space_group_name_Hall '-P 1'
_space_group_name_H-M_alt 'P -1'
_symmetry_Int_Tables_number 2
_atom_sites_solution_primary direct
_cell_angle_alpha 70.889(3)
_cell_angle_beta 75.532(2)
_cell_angle_gamma 87.544(3)
_cell_formula_units_Z 1
_cell_length_a 9.3077(14)
_cell_length_b 9.9624(14)
_cell_length_c 14.0449(19)
_cell_measurement_reflns_used 3256
_cell_measurement_temperature 293
_cell_measurement_theta_max 27.48
_cell_measurement_theta_min 2.37
_cell_volume 1190.5(3)
_computing_molecular_graphics 'Olex2 (Dolomanov et al., 2009)'
_computing_publication_material 'Olex2 (Dolomanov et al., 2009)'
_computing_structure_refinement 'olex2.refine (Bourhis et al., 2015)'
_computing_structure_solution 'SIR2004 (Burla et al., 2007)'
_diffrn_ambient_temperature 293.0
_diffrn_measured_fraction_theta_full 0.9931
_diffrn_measured_fraction_theta_max 0.9931
_diffrn_measurement_device_type 'Enraf-Nonius CAD-4 diffractometer'
_diffrn_measurement_method '\w scans'
_diffrn_radiation_type 'Mo K\a'
_diffrn_radiation_wavelength 0.71073
_diffrn_reflns_av_R_equivalents 0.0332
_diffrn_reflns_av_unetI/netI 0.0928
_diffrn_reflns_limit_h_max 11
_diffrn_reflns_limit_h_min -11
_diffrn_reflns_limit_k_max 12
_diffrn_reflns_limit_k_min -12
_diffrn_reflns_limit_l_max 18
_diffrn_reflns_limit_l_min -11
_diffrn_reflns_number 7848
_diffrn_reflns_theta_full 25.0092
_diffrn_reflns_theta_max 25.01
_diffrn_reflns_theta_min 2.17
_exptl_absorpt_coefficient_mu 0.551
_exptl_absorpt_correction_T_max 0.9247
_exptl_absorpt_correction_T_min 0.9014
_exptl_absorpt_correction_type analytical
_exptl_absorpt_process_details SADABS
_exptl_crystal_colour 'clear light yellow'
_exptl_crystal_colour_lustre clear
_exptl_crystal_colour_modifier light
_exptl_crystal_colour_primary yellow
_exptl_crystal_density_diffrn 1.3164
_exptl_crystal_description block
_exptl_crystal_F_000 498.7864
_exptl_crystal_size_max 0.29
_exptl_crystal_size_mid 0.26
_exptl_crystal_size_min 0.25
_refine_diff_density_max 0.4661
_refine_diff_density_min -0.3951
_refine_diff_density_rms 0.0965
_refine_ls_d_res_high 0.8406
_refine_ls_d_res_low 9.4048
_refine_ls_goodness_of_fit_ref 1.0052
_refine_ls_hydrogen_treatment constr
_refine_ls_matrix_type full
_refine_ls_number_constraints 46
_refine_ls_number_parameters 286
_refine_ls_number_reflns 4160
_refine_ls_number_restraints 24
_refine_ls_restrained_S_all 1.0021
_refine_ls_R_factor_all 0.1053
_refine_ls_R_factor_gt 0.0528
_refine_ls_shift/su_max 0.0005
_refine_ls_shift/su_mean 0.0000
_refine_ls_structure_factor_coef Fsqd
_refine_ls_weighting_details 'w=1/[\s^2^(Fo^2^)+(0.0469P)^2^+0.1456P] where P=(Fo^2^+2Fc^2^)/3'
_refine_ls_weighting_scheme calc
_refine_ls_wR_factor_gt 0.1037
_refine_ls_wR_factor_ref 0.1279
_reflns_Friedel_coverage 0.0
_reflns_limit_h_max 11
_reflns_limit_h_min -10
_reflns_limit_k_max 11
_reflns_limit_k_min -11
_reflns_limit_l_max 16
_reflns_limit_l_min 0
_reflns_number_gt 2365
_reflns_number_total 4160
_reflns_threshold_expression I>=2u(I)
_cod_data_source_file suppl_ncrs-2020-0025_suppl.cif
_cod_data_source_block QJ0832
_cod_database_code 8105295
_olex2_refinement_description
;
1. Fixed Uiso
 At 1.2 times of:
  All C(H) groups, All C(H,H) groups, All N(H) groups
 At 1.5 times of:
  All C(H,H,H) groups
2. Uiso/Uaniso restraints and constraints
C18 \\sim O2 \\sim H18a \\sim H18b \\sim C19: within 2A with sigma of 0.01 and
sigma for terminal atoms of 0.02
3.a Secondary CH2 refined with riding coordinates:
 C2(H2a,H2b), C18(H18a,H18b)
3.b Me refined with riding coordinates:
 C1(H1a,H1b,H1c), C19(H19a,H19b,H19c), C22(H22a,H22b,H22c)
3.c Aromatic/amide H refined with riding coordinates:
 N3(H3), C4(H4), C5(H5), C7(H7), C8(H8), C9(H9), C11(H11), C13(H13), C14(H14),
 C16(H16), C17(H17), C20(H20)
3.d Idealised Me refined as rotating group:
 C21(H21a,H21b,H21c)
;
_olex2_submission_special_instructions 'No special instructions were received'

loop_
_space_group_symop_id
_space_group_symop_operation_xyz
1 x,y,z
2 -x,-y,-z

loop_
_atom_site_label
_atom_site_type_symbol
_atom_site_fract_x
_atom_site_fract_y
_atom_site_fract_z
_atom_site_U_iso_or_equiv
_atom_site_adp_type
_atom_site_occupancy
_atom_site_site_symmetry_order
_atom_site_refinement_flags_posn
_atom_site_refinement_flags_adp
_atom_site_refinement_flags_occupancy
Ni1 Ni 0.5 0.0 0.0 0.0505(2) Uani 1.000000 2 S T P
S1 S 0.44175(12) 0.07894(12) 0.13065(8) 0.0696(4) Uani 1.000000 1 . . .
O1 O 1.3063(3) -0.3961(3) 0.0698(2) 0.0847(9) Uani 1.000000 1 . . .
O2 O 0.1682(3) 0.4763(3) 0.5961(2) 0.0769(9) Uani 1.000000 1 . U .
N1 N 0.6761(3) -0.0660(3) 0.0461(2) 0.0497(8) Uani 1.000000 1 . . .
N2 N 0.7057(3) -0.0372(3) 0.1300(2) 0.0554(8) Uani 1.000000 1 . . .
N3 N 0.6223(3) 0.0648(3) 0.2529(2) 0.0630(9) Uani 1.000000 1 . . .
H3 H 0.7013(3) 0.0389(3) 0.2742(2) 0.0756(11) Uiso 1.000000 1 R . .
N4 N 0.5205(3) 0.1387(3) 0.3019(2) 0.0552(8) Uani 1.000000 1 . . .
C1 C 1.5206(5) -0.4611(5) 0.1307(4) 0.0990(17) Uani 1.000000 1 . . .
H1a H 1.5752(5) -0.4516(5) 0.1780(4) 0.148(2) Uiso 1.000000 1 R . .
H1b H 1.4941(5) -0.5596(5) 0.1470(4) 0.148(2) Uiso 1.000000 1 R . .
H1c H 1.5809(5) -0.4251(5) 0.0607(4) 0.148(2) Uiso 1.000000 1 R . .
C2 C 1.3794(5) -0.3767(5) 0.1412(3) 0.0789(14) Uani 1.000000 1 . . .
H2a H 1.4041(5) -0.2767(5) 0.1248(3) 0.0947(16) Uiso 1.000000 1 R . .
H2b H 1.3168(5) -0.4121(5) 0.2115(3) 0.0947(16) Uiso 1.000000 1 R . .
C3 C 1.1802(5) -0.3231(4) 0.0585(3) 0.0652(11) Uani 1.000000 1 . . .
C4 C 1.1164(4) -0.2342(4) 0.1129(3) 0.0619(11) Uani 1.000000 1 . . .
H4 H 1.1613(4) -0.2166(4) 0.1601(3) 0.0743(13) Uiso 1.000000 1 R . .
C5 C 0.9850(4) -0.1710(4) 0.0971(3) 0.0577(10) Uani 1.000000 1 . . .
H5 H 0.9425(4) -0.1110(4) 0.1342(3) 0.0692(12) Uiso 1.000000 1 R . .
C6 C 0.9157(4) -0.1949(4) 0.0275(3) 0.0534(10) Uani 1.000000 1 . . .
C7 C 0.9876(5) -0.2802(5) -0.0283(4) 0.0853(14) Uani 1.000000 1 . . .
H7 H 0.9461(5) -0.2950(5) -0.0780(4) 0.1024(17) Uiso 1.000000 1 R . .
C8 C 1.1159(5) -0.3433(5) -0.0138(4) 0.0892(15) Uani 1.000000 1 . . .
H8 H 1.1604(5) -0.4002(5) -0.0529(4) 0.1070(18) Uiso 1.000000 1 R . .
C9 C 0.7770(4) -0.1376(4) 0.0043(3) 0.0587(10) Uani 1.000000 1 . . .
H9 H 0.7569(4) -0.1563(4) -0.0519(3) 0.0705(13) Uiso 1.000000 1 R . .
C10 C 0.6009(4) 0.0317(4) 0.1715(3) 0.0500(10) Uani 1.000000 1 . . .
C11 C 0.5462(4) 0.1583(4) 0.3818(3) 0.0593(11) Uani 1.000000 1 . . .
H11 H 0.6293(4) 0.1197(4) 0.4045(3) 0.0712(13) Uiso 1.000000 1 R . .
C12 C 0.4480(4) 0.2396(4) 0.4375(3) 0.0546(10) Uani 1.000000 1 . . .
C13 C 0.4697(5) 0.2497(4) 0.5288(3) 0.0668(12) Uani 1.000000 1 . . .
H13 H 0.5479(5) 0.2025(4) 0.5539(3) 0.0802(14) Uiso 1.000000 1 R . .
C14 C 0.3800(5) 0.3269(5) 0.5844(3) 0.0673(12) Uani 1.000000 1 . . .
H14 H 0.3973(5) 0.3306(5) 0.6460(3) 0.0808(14) Uiso 1.000000 1 R . .
C15 C 0.2658(5) 0.3977(4) 0.5478(3) 0.0605(11) Uani 1.000000 1 . . .
C16 C 0.2388(5) 0.3886(4) 0.4576(3) 0.0647(11) Uani 1.000000 1 . . .
H16 H 0.1594(5) 0.4349(4) 0.4337(3) 0.0777(14) Uiso 1.000000 1 R . .
C17 C 0.3290(5) 0.3114(4) 0.4033(3) 0.0601(11) Uani 1.000000 1 . . .
H17 H 0.3103(5) 0.3070(4) 0.3423(3) 0.0721(13) Uiso 1.000000 1 R . .
C18 C 0.1961(5) 0.5008(5) 0.6847(3) 0.0759(13) Uani 1.000000 1 . U .
H18a H 0.1898(5) 0.4116(5) 0.7411(3) 0.0911(15) Uiso 1.000000 1 R U .
H18b H 0.2948(5) 0.5439(5) 0.6672(3) 0.0911(15) Uiso 1.000000 1 R U .
C19 C 0.0818(6) 0.5980(5) 0.7168(4) 0.1047(17) Uani 1.000000 1 . U .
H19a H 0.0981(6) 0.6163(5) 0.7764(4) 0.157(2) Uiso 1.000000 1 R . .
H19b H 0.0893(6) 0.6860(5) 0.6606(4) 0.157(2) Uiso 1.000000 1 R . .
H19c H -0.0154(6) 0.5543(5) 0.7342(4) 0.157(2) Uiso 1.000000 1 R . .
O3 O -0.1136(4) 1.0328(4) 0.3243(3) 0.0936(10) Uani 1.000000 1 . . .
N5 N 0.0810(4) 0.9072(4) 0.3676(2) 0.0656(10) Uani 1.000000 1 . . .
C20 C -0.0441(5) 0.9260(5) 0.3381(3) 0.0730(13) Uani 1.000000 1 . . .
H20 H -0.0826(5) 0.8496(5) 0.3267(3) 0.0876(15) Uiso 1.000000 1 R . .
C21 C 0.1498(5) 1.0201(5) 0.3848(4) 0.0963(16) Uani 1.000000 1 . . .
H21a H 0.2499(12) 1.038(2) 0.3424(18) 0.144(2) Uiso 1.000000 1 GR . .
H21b H 0.095(2) 1.1046(10) 0.367(2) 0.144(2) Uiso 1.000000 1 GR . .
H21c H 0.151(3) 0.9936(14) 0.4568(6) 0.144(2) Uiso 1.000000 1 GR . .
C22 C 0.1572(6) 0.7750(5) 0.3808(4) 0.1135(19) Uani 1.000000 1 . . .
H22a H 0.2456(6) 0.7824(5) 0.4025(4) 0.170(3) Uiso 1.000000 1 R . .
H22b H 0.0932(6) 0.6988(5) 0.4326(4) 0.170(3) Uiso 1.000000 1 R . .
H22c H 0.1834(6) 0.7561(5) 0.3159(4) 0.170(3) Uiso 1.000000 1 R . .

loop_
_atom_site_aniso_label
_atom_site_aniso_U_11
_atom_site_aniso_U_22
_atom_site_aniso_U_33
_atom_site_aniso_U_12
_atom_site_aniso_U_13
_atom_site_aniso_U_23
Ni1 0.0469(5) 0.0618(5) 0.0505(5) 0.0164(3) -0.0177(3) -0.0262(4)
S1 0.0585(7) 0.1065(10) 0.0682(8) 0.0358(7) -0.0305(6) -0.0537(7)
O1 0.066(2) 0.098(2) 0.107(2) 0.0347(17) -0.0394(18) -0.0464(19)
O2 0.097(2) 0.084(2) 0.0677(19) 0.0263(17) -0.0246(16) -0.0473(16)
N1 0.0484(19) 0.058(2) 0.0502(19) 0.0123(16) -0.0142(15) -0.0282(16)
N2 0.049(2) 0.073(2) 0.054(2) 0.0190(17) -0.0183(16) -0.0320(17)
N3 0.054(2) 0.096(3) 0.060(2) 0.0299(19) -0.0255(17) -0.0462(19)
N4 0.051(2) 0.067(2) 0.057(2) 0.0147(17) -0.0170(16) -0.0313(17)
C1 0.068(3) 0.123(4) 0.107(4) 0.037(3) -0.037(3) -0.031(3)
C2 0.070(3) 0.086(3) 0.076(3) 0.014(3) -0.028(3) -0.016(3)
C3 0.056(3) 0.066(3) 0.072(3) 0.020(2) -0.018(2) -0.022(2)
C4 0.058(3) 0.078(3) 0.060(3) 0.015(2) -0.029(2) -0.026(2)
C5 0.056(3) 0.067(3) 0.055(2) 0.015(2) -0.016(2) -0.026(2)
C6 0.051(2) 0.059(3) 0.058(3) 0.017(2) -0.020(2) -0.027(2)
C7 0.069(3) 0.119(4) 0.104(4) 0.046(3) -0.044(3) -0.072(3)
C8 0.074(3) 0.121(4) 0.114(4) 0.055(3) -0.045(3) -0.083(3)
C9 0.060(3) 0.067(3) 0.062(3) 0.020(2) -0.025(2) -0.033(2)
C10 0.046(2) 0.062(3) 0.044(2) 0.0072(19) -0.0108(18) -0.0215(19)
C11 0.051(3) 0.080(3) 0.058(3) 0.014(2) -0.020(2) -0.035(2)
C12 0.059(3) 0.064(3) 0.048(2) -0.000(2) -0.016(2) -0.025(2)
C13 0.067(3) 0.091(3) 0.062(3) 0.018(2) -0.031(2) -0.041(2)
C14 0.076(3) 0.086(3) 0.055(3) 0.006(3) -0.019(2) -0.041(2)
C15 0.074(3) 0.059(3) 0.053(3) 0.009(2) -0.015(2) -0.027(2)
C16 0.080(3) 0.072(3) 0.057(3) 0.021(2) -0.029(2) -0.033(2)
C17 0.077(3) 0.062(3) 0.049(3) 0.013(2) -0.026(2) -0.024(2)
C18 0.101(3) 0.076(3) 0.057(3) 0.003(2) -0.011(2) -0.0370(19)
C19 0.138(5) 0.105(4) 0.087(3) 0.022(3) -0.017(3) -0.062(3)
O3 0.073(2) 0.105(3) 0.125(3) 0.025(2) -0.052(2) -0.049(2)
N5 0.056(2) 0.080(3) 0.070(2) 0.009(2) -0.0255(19) -0.030(2)
C20 0.064(3) 0.085(4) 0.078(3) 0.003(3) -0.030(3) -0.028(3)
C21 0.055(3) 0.139(5) 0.119(4) 0.000(3) -0.019(3) -0.076(4)
C22 0.134(5) 0.106(4) 0.112(4) 0.051(4) -0.063(4) -0.031(3)

loop_
_atom_type_symbol
_atom_type_scat_dispersion_real
_atom_type_scat_dispersion_imag
_atom_type_scat_Cromer_Mann_a1
_atom_type_scat_Cromer_Mann_a2
_atom_type_scat_Cromer_Mann_a3
_atom_type_scat_Cromer_Mann_a4
_atom_type_scat_Cromer_Mann_b1
_atom_type_scat_Cromer_Mann_b2
_atom_type_scat_Cromer_Mann_b3
_atom_type_scat_Cromer_Mann_b4
_atom_type_scat_Cromer_Mann_c
_atom_type_scat_source
_atom_type_scat_dispersion_source
Ni 0.35663 1.12491 12.83760 7.29200 4.44380 2.38000 3.87850 0.25650 12.17630 66.34210 1.03410005569 'International Tables Volume C Table 6.1.1.4 (pp. 500-502)' 'Henke, Gullikson and Davis, At. Data and Nucl. Data Tables, 1993, 54, 2'
C 0.00347 0.00161 2.31000 1.02000 1.58860 0.86500 20.84390 10.20750 0.56870 51.65120 0.215599998832 'International Tables Volume C Table 6.1.1.4 (pp. 500-502)' 'Henke, Gullikson and Davis, At. Data and Nucl. Data Tables, 1993, 54, 2'
H 0.00000 0.00000 0.49300 0.32291 0.14019 0.04081 10.51090 26.12570 3.14236 57.79970 0.0030380000826 'International Tables Volume C Table 6.1.1.4 (pp. 500-502)' 'Henke, Gullikson and Davis, At. Data and Nucl. Data Tables, 1993, 54, 2'
O 0.01158 0.00611 3.04850 2.28680 1.54630 0.86700 13.27710 5.70110 0.32390 32.90890 0.250800013542 'International Tables Volume C Table 6.1.1.4 (pp. 500-502)' 'Henke, Gullikson and Davis, At. Data and Nucl. Data Tables, 1993, 54, 2'
N 0.00653 0.00323 12.21260 3.13220 2.01250 1.16630 0.00570 9.89330 28.99750 0.58260 -11.5290002823 'International Tables Volume C Table 6.1.1.4 (pp. 500-502)' 'Henke, Gullikson and Davis, At. Data and Nucl. Data Tables, 1993, 54, 2'
S 0.12424 0.12443 6.90530 5.20340 1.43790 1.58630 1.46790 22.21510 0.25360 56.17200 0.866900026798 'International Tables Volume C Table 6.1.1.4 (pp. 500-502)' 'Henke, Gullikson and Davis, At. Data and Nucl. Data Tables, 1993, 54, 2'

loop_
_geom_angle_atom_site_label_1
_geom_angle_atom_site_label_2
_geom_angle_atom_site_label_3
_geom_angle
_geom_angle_site_symmetry_1
_geom_angle_site_symmetry_3
S1 Ni1 S1 180.0 2_655 .
N1 Ni1 S1 93.98(9) 2_655 .
N1 Ni1 S1 86.02(9) . .
N1 Ni1 S1 93.98(9) . 2_655
N1 Ni1 S1 86.02(9) 2_655 2_655
N1 Ni1 N1 180.0 2_655 .
C10 S1 Ni1 96.30(14) . .
C3 O1 C2 117.8(3) . .
C18 O2 C15 118.5(3) . .
N2 N1 Ni1 120.9(2) . 2_655
C9 N1 Ni1 125.3(3) . 2_655
C9 N1 N2 113.8(3) . .
C10 N2 N1 112.2(3) . .
C10 N3 N4 121.0(3) . .
C11 N4 N3 116.5(3) . .
C1 C2 O1 105.9(4) . .
C4 C3 O1 125.4(4) . .
C8 C3 O1 115.2(4) . .
C8 C3 C4 119.4(4) . .
C5 C4 C3 119.7(4) . .
C6 C5 C4 121.5(4) . .
C7 C6 C5 116.4(4) . .
C9 C6 C5 127.4(4) . .
C9 C6 C7 116.1(4) . .
C8 C7 C6 122.9(4) . .
C7 C8 C3 120.0(4) . .
C6 C9 N1 132.9(4) . .
N2 C10 S1 124.4(3) . .
N3 C10 S1 119.8(3) . .
N3 C10 N2 115.7(3) . .
C12 C11 N4 121.1(4) . .
C13 C12 C11 120.5(4) . .
C17 C12 C11 123.0(4) . .
C17 C12 C13 116.5(4) . .
C14 C13 C12 122.8(4) . .
C15 C14 C13 119.1(4) . .
C14 C15 O2 124.8(4) . .
C16 C15 O2 115.2(4) . .
C16 C15 C14 120.0(4) . .
C17 C16 C15 120.1(4) . .
C16 C17 C12 121.4(4) . .
C19 C18 O2 107.8(4) . .
C21 N5 C20 120.6(4) . .
C22 N5 C20 122.2(4) . .
C22 N5 C21 117.2(4) . .
N5 C20 O3 126.3(5) . .

loop_
_geom_bond_atom_site_label_1
_geom_bond_atom_site_label_2
_geom_bond_distance
_geom_bond_site_symmetry_2
Ni1 S1 2.1659(10) .
Ni1 S1 2.1659(10) 2_655
Ni1 N1 1.923(3) .
Ni1 N1 1.923(3) 2_655
S1 C10 1.712(4) .
O1 C2 1.408(5) .
O1 C3 1.370(4) .
O2 C15 1.370(4) .
O2 C18 1.428(4) .
N1 N2 1.391(4) .
N1 C9 1.296(4) .
N2 C10 1.298(4) .
N3 N4 1.364(4) .
N3 C10 1.351(4) .
N4 C11 1.278(4) .
C1 C2 1.532(5) .
C3 C4 1.376(5) .
C3 C8 1.369(5) .
C4 C5 1.385(5) .
C5 C6 1.382(5) .
C6 C7 1.382(5) .
C6 C9 1.458(5) .
C7 C8 1.355(5) .
C11 C12 1.448(5) .
C12 C13 1.382(5) .
C12 C17 1.393(5) .
C13 C14 1.383(5) .
C14 C15 1.365(5) .
C15 C16 1.382(5) .
C16 C17 1.375(5) .
C18 C19 1.494(5) .
O3 C20 1.207(5) .
N5 C20 1.317(5) .
N5 C21 1.432(5) .
N5 C22 1.449(5) .

loop_
_restr_U_similar_atom_site_label_1
_restr_U_similar_atom_site_label_2
_restr_U_similar_weight_param
O2 C18 0.0100
C18 H18a 0.0200
C18 H18b 0.0200
C18 C19 0.0100
